data_2238404
loop_
_publ_author_name
'Anitha, R.'
'Athimoolam, S.'
'Gunasekaran, M.'
'Sridhar, B.'

_publ_section_title
;
 4-Sulfamoylanilinium perchlorate
;
_journal_coeditor_code NG5332
_journal_issue 8
_journal_name_full 'Acta Crystallographica Section E'
_journal_page_first o1236
_journal_paper_doi 10.1107/S1600536813017972
_journal_volume 69
_journal_year 2013
_chemical_formula_iupac 'C6 H9 N2 O2 S +, Cl O4 -'
_chemical_formula_moiety 'C6 H9 N2 O2 S +, Cl O4 -'
_chemical_formula_sum 'C6 H9 Cl N2 O6 S'
_chemical_formula_weight 272.66
_chemical_name_common '4-sulfomylanilinium perchlorate'
_chemical_name_systematic
;
4-Sulfomylanilinium perchlorate
;
_space_group_IT_number 4
_symmetry_cell_setting monoclinic
_symmetry_space_group_name_Hall 'P 2yb'
_symmetry_space_group_name_H-M 'P 1 21 1'
_atom_sites_solution_hydrogens geom
_atom_sites_solution_primary direct
_atom_sites_solution_secondary difmap
_audit_creation_method SHELXTL/PC
_cell_angle_alpha 90.00
_cell_angle_beta 93.716(3)
_cell_angle_gamma 90.00
_cell_formula_units_Z 2
_cell_length_a 4.9158(10)
_cell_length_b 10.514(2)
_cell_length_c 9.814(2)
_cell_measurement_reflns_used 2412
_cell_measurement_temperature 293(2)
_cell_measurement_theta_max 24.68
_cell_measurement_theta_min 2.45
_cell_volume 506.17(17)
_computing_cell_refinement '<i>SAINT</i> (Bruker, 2001)'
_computing_data_collection '<i>SMART</i> (Bruker, 2001)'
_computing_data_reduction '<i>SAINT</i> (Bruker, 2001)'
_computing_molecular_graphics '<i>PLATON</i> (Spek, 2009)'
_computing_publication_material '<i>SHELXTL/PC</i> (Sheldrick, 2008)'
_computing_structure_refinement '<i>SHELXTL/PC</i> (Sheldrick, 2008)'
_computing_structure_solution '<i>SHELXTL/PC</i> (Sheldrick, 2008)'
_diffrn_ambient_temperature 293(2)
_diffrn_measured_fraction_theta_full 0.988
_diffrn_measured_fraction_theta_max 0.988
_diffrn_measurement_device_type 'Bruker SMART APEX CCD area-detector'
_diffrn_measurement_method '\w scans'
_diffrn_radiation_monochromator graphite
_diffrn_radiation_source 'fine-focus sealed tube'
_diffrn_radiation_type MoK\a
_diffrn_radiation_wavelength 0.71073
_diffrn_reflns_av_R_equivalents 0.0225
_diffrn_reflns_av_sigmaI/netI 0.0264
_diffrn_reflns_limit_h_max 6
_diffrn_reflns_limit_h_min -6
_diffrn_reflns_limit_k_max 13
_diffrn_reflns_limit_k_min -13
_diffrn_reflns_limit_l_max 12
_diffrn_reflns_limit_l_min -12
_diffrn_reflns_number 5796
_diffrn_reflns_theta_full 27.99
_diffrn_reflns_theta_max 27.99
_diffrn_reflns_theta_min 2.08
_diffrn_standards_number 0
_exptl_absorpt_coefficient_mu 0.600
_exptl_absorpt_correction_type none
_exptl_crystal_colour colourless
_exptl_crystal_density_diffrn 1.789
_exptl_crystal_density_method 'not measured'
_exptl_crystal_description needle
_exptl_crystal_F_000 280
_exptl_crystal_size_max 0.24
_exptl_crystal_size_mid 0.16
_exptl_crystal_size_min 0.12
_refine_diff_density_max 0.311
_refine_diff_density_min -0.263
_refine_ls_abs_structure_details 'Flack (1983), 1287 Friedel pairs'
_refine_ls_abs_structure_Flack 0.00(4)
_refine_ls_extinction_coef 0.189(7)
_refine_ls_extinction_expression Fc^*^=kFc[1+0.001xFc^2^\l^3^/sin(2\q)]^-1/4^
_refine_ls_extinction_method '<i>SHELXTL/PC</i> (Sheldrick, 2008)'
_refine_ls_goodness_of_fit_ref 1.075
_refine_ls_hydrogen_treatment mixed
_refine_ls_matrix_type full
_refine_ls_number_parameters 166
_refine_ls_number_reflns 2367
_refine_ls_number_restraints 5
_refine_ls_restrained_S_all 1.074
_refine_ls_R_factor_all 0.0216
_refine_ls_R_factor_gt 0.0216
_refine_ls_shift/su_max 0.001
_refine_ls_shift/su_mean 0.000
_refine_ls_structure_factor_coef Fsqd
_refine_ls_weighting_details 'calc w=1/[\s^2^(Fo^2^)+(0.0315P)^2^+0.1129P] where P=(Fo^2^+2Fc^2^)/3'
_refine_ls_weighting_scheme calc
_refine_ls_wR_factor_gt 0.0611
_refine_ls_wR_factor_ref 0.0611
_reflns_number_gt 2361
_reflns_number_total 2367
_reflns_threshold_expression I>2sigma(I)
_cod_data_source_file ng5332.cif
_cod_data_source_block I
_cod_original_cell_volume 506.15(18)
_cod_original_sg_symbol_H-M 'P 21'
_cod_database_code 2238404
_cod_database_fobs_code 2238404

loop_
_symmetry_equiv_pos_as_xyz
'x, y, z'
'-x, y+1/2, -z'

loop_
_atom_site_type_symbol
_atom_site_label
_atom_site_fract_x
_atom_site_fract_y
_atom_site_fract_z
_atom_site_U_iso_or_equiv
_atom_site_adp_type
_atom_site_calc_flag
_atom_site_refinement_flags
_atom_site_occupancy
_atom_site_symmetry_multiplicity
C C1 0.8057(3) 0.53210(15) 0.53535(15) 0.0244(3) Uani d . 1 1
C C2 1.0030(3) 0.46394(16) 0.47189(16) 0.0295(3) Uani d . 1 1
H H2 1.0919 0.3964 0.5169 0.035 Uiso calc R 1 1
C C3 1.0672(3) 0.49695(19) 0.34095(16) 0.0293(3) Uani d . 1 1
H H3 1.1998 0.4523 0.2973 0.035 Uiso calc R 1 1
C C4 0.9310(3) 0.59698(15) 0.27676(15) 0.0235(3) Uani d . 1 1
C C5 0.7316(3) 0.66524(16) 0.33789(17) 0.0281(3) Uani d . 1 1
H H5 0.6419 0.7320 0.2920 0.034 Uiso calc R 1 1
C C6 0.6676(3) 0.63237(17) 0.46891(17) 0.0294(3) Uani d . 1 1
H H6 0.5338 0.6768 0.5119 0.035 Uiso calc R 1 1
N N1 0.9084(3) 0.58560(16) 0.80644(15) 0.0315(3) Uani d D 1 1
N N2 0.9994(3) 0.63135(15) 0.13833(15) 0.0279(3) Uani d D 1 1
O O1 0.4527(2) 0.51671(14) 0.71892(14) 0.0380(3) Uani d . 1 1
O O2 0.8370(3) 0.36510(13) 0.72799(14) 0.0385(3) Uani d . 1 1
H H1A 1.0834(17) 0.578(3) 0.797(3) 0.070(9) Uiso d D 1 1
H H1B 0.847(5) 0.665(3) 0.803(3) 0.047(7) Uiso d . 1 1
H H2A 1.120(4) 0.584(2) 0.100(3) 0.055(7) Uiso d D 1 1
H H2B 1.052(5) 0.7108(9) 0.134(3) 0.053(8) Uiso d D 1 1
H H2C 0.863(4) 0.617(3) 0.078(2) 0.048(7) Uiso d D 1 1
Cl Cl1 0.58672(7) 0.34769(3) 0.07752(4) 0.02621(11) Uani d . 1 1
O O3 0.8773(2) 0.34793(17) 0.06980(15) 0.0409(3) Uani d . 1 1
O O4 0.4686(3) 0.26701(16) -0.02835(16) 0.0477(4) Uani d . 1 1
O O5 0.4874(3) 0.47611(13) 0.05900(15) 0.0399(3) Uani d . 1 1
O O6 0.5169(3) 0.30181(14) 0.20823(15) 0.0445(3) Uani d . 1 1
S S1 0.73500(7) 0.49156(3) 0.70441(4) 0.02528(11) Uani d . 1 1

loop_
_atom_site_aniso_label
_atom_site_aniso_U_11
_atom_site_aniso_U_22
_atom_site_aniso_U_33
_atom_site_aniso_U_12
_atom_site_aniso_U_13
_atom_site_aniso_U_23
C1 0.0265(7) 0.0256(7) 0.0217(7) -0.0006(6) 0.0055(5) 0.0017(5)
C2 0.0328(7) 0.0291(8) 0.0268(7) 0.0085(6) 0.0034(6) 0.0022(6)
C3 0.0318(7) 0.0310(8) 0.0258(7) 0.0071(7) 0.0066(5) -0.0021(6)
C4 0.0246(6) 0.0244(7) 0.0217(6) -0.0033(5) 0.0026(5) 0.0002(5)
C5 0.0295(8) 0.0260(8) 0.0289(7) 0.0051(6) 0.0039(6) 0.0046(6)
C6 0.0286(7) 0.0294(8) 0.0311(8) 0.0067(6) 0.0091(6) 0.0020(7)
N1 0.0303(7) 0.0361(8) 0.0285(7) 0.0003(6) 0.0048(6) -0.0044(6)
N2 0.0309(7) 0.0293(7) 0.0239(6) -0.0016(6) 0.0045(5) 0.0020(6)
O1 0.0264(6) 0.0523(9) 0.0362(6) -0.0018(5) 0.0090(5) 0.0027(6)
O2 0.0532(8) 0.0281(7) 0.0355(6) 0.0052(6) 0.0131(5) 0.0080(5)
Cl1 0.02693(18) 0.02327(17) 0.02901(19) -0.00278(13) 0.00626(12) -0.00363(14)
O3 0.0255(6) 0.0483(7) 0.0495(7) 0.0003(6) 0.0069(5) -0.0073(7)
O4 0.0489(8) 0.0478(8) 0.0466(9) -0.0168(7) 0.0033(7) -0.0193(7)
O5 0.0413(7) 0.0271(7) 0.0522(8) 0.0048(6) 0.0092(6) 0.0027(6)
O6 0.0560(8) 0.0424(8) 0.0366(7) -0.0042(6) 0.0155(6) 0.0060(6)
S1 0.02663(18) 0.02599(19) 0.02388(17) 0.00010(14) 0.00668(12) 0.00191(14)

loop_
_atom_type_symbol
_atom_type_description
_atom_type_scat_dispersion_real
_atom_type_scat_dispersion_imag
_atom_type_scat_source
C C 0.0033 0.0016 'International Tables Vol C Tables 4.2.6.8 and 6.1.1.4'
H H 0.0000 0.0000 'International Tables Vol C Tables 4.2.6.8 and 6.1.1.4'
N N 0.0061 0.0033 'International Tables Vol C Tables 4.2.6.8 and 6.1.1.4'
O O 0.0106 0.0060 'International Tables Vol C Tables 4.2.6.8 and 6.1.1.4'
S S 0.1246 0.1234 'International Tables Vol C Tables 4.2.6.8 and 6.1.1.4'
Cl Cl 0.1484 0.1585 'International Tables Vol C Tables 4.2.6.8 and 6.1.1.4'

loop_
_geom_angle_atom_site_label_1
_geom_angle_atom_site_label_2
_geom_angle_atom_site_label_3
_geom_angle
C2 C1 C6 121.01(14)
C2 C1 S1 118.86(12)
C6 C1 S1 120.12(12)
C1 C2 C3 119.67(15)
C1 C2 H2 120.2
C3 C2 H2 120.2
C4 C3 C2 118.80(15)
C4 C3 H3 120.6
C2 C3 H3 120.6
C3 C4 C5 122.36(15)
C3 C4 N2 118.57(14)
C5 C4 N2 119.06(14)
C4 C5 C6 118.85(14)
C4 C5 H5 120.6
C6 C5 H5 120.6
C5 C6 C1 119.31(14)
C5 C6 H6 120.3
C1 C6 H6 120.3
S1 N1 H1A 111(2)
S1 N1 H1B 112.7(17)
H1A N1 H1B 115(3)
C4 N2 H2A 117.2(19)
C4 N2 H2B 111.4(18)
H2A N2 H2B 108(3)
C4 N2 H2C 111.9(18)
H2A N2 H2C 97(3)
H2B N2 H2C 110(3)
O6 Cl1 O4 109.89(10)
O6 Cl1 O3 110.16(9)
O4 Cl1 O3 108.68(9)
O6 Cl1 O5 109.20(9)
O4 Cl1 O5 110.13(10)
O3 Cl1 O5 108.75(9)
O1 S1 O2 119.15(9)
O1 S1 N1 107.62(8)
O2 S1 N1 107.65(9)
O1 S1 C1 107.46(7)
O2 S1 C1 106.66(7)
N1 S1 C1 107.86(8)

loop_
_geom_bond_atom_site_label_1
_geom_bond_atom_site_label_2
_geom_bond_distance
C1 C2 1.386(2)
C1 C6 1.393(2)
C1 S1 1.7692(15)
C2 C3 1.387(2)
C2 H2 0.9300
C3 C4 1.377(2)
C3 H3 0.9300
C4 C5 1.383(2)
C4 N2 1.466(2)
C5 C6 1.387(2)
C5 H5 0.9300
C6 H6 0.9300
N1 S1 1.6113(16)
N1 H1A 0.875(5)
N1 H1B 0.88(3)
N2 H2A 0.877(5)
N2 H2B 0.876(5)
N2 H2C 0.876(5)
O1 S1 1.4289(13)
O2 S1 1.4345(14)
Cl1 O6 1.4328(14)
Cl1 O4 1.4345(14)
Cl1 O3 1.4355(12)
Cl1 O5 1.4432(14)

loop_
_geom_hbond_atom_site_label_D
_geom_hbond_atom_site_label_H
_geom_hbond_atom_site_label_A
_geom_hbond_site_symmetry_A
_geom_hbond_distance_DH
_geom_hbond_distance_HA
_geom_hbond_distance_DA
_geom_hbond_angle_DHA
N1 H1A O1 1_655 0.880(10) 2.120(10) 2.953(2) 160(3)
N1 H1B O6 2_656 0.88(3) 2.30(3) 3.086(2) 149(2)
N2 H2A O5 1_655 0.880(10) 2.190(10) 3.044(2) 164(3)
N2 H2B O2 2_756 0.880(10) 2.16(2) 2.876(2) 139(2)
N2 H2C O4 2_655 0.880(10) 2.30(2) 2.858(2) 122(2)
N2 H2C O5 . 0.880(10) 2.37(2) 3.058(2) 136(2)

loop_
_geom_torsion_atom_site_label_1
_geom_torsion_atom_site_label_2
_geom_torsion_atom_site_label_3
_geom_torsion_atom_site_label_4
_geom_torsion
C6 C1 C2 C3 0.9(3)
S1 C1 C2 C3 -177.99(13)
C1 C2 C3 C4 -0.3(3)
C2 C3 C4 C5 -0.3(3)
C2 C3 C4 N2 -179.92(15)
C3 C4 C5 C6 0.4(2)
N2 C4 C5 C6 -179.99(15)
C4 C5 C6 C1 0.2(2)
C2 C1 C6 C5 -0.8(2)
S1 C1 C6 C5 178.07(13)
C2 C1 S1 O1 -147.96(13)
C6 C1 S1 O1 33.10(16)
C2 C1 S1 O2 -19.12(16)
C6 C1 S1 O2 161.93(14)
C2 C1 S1 N1 96.28(15)
C6 C1 S1 N1 -82.67(15)
